data_7130502
loop_
_publ_author_name
'Maltz, Logan T.'
'Wilkins, Lewis C.'
'Gabba\"i, Fran\,cois P.'

_publ_section_title
;
 Augmenting metallobasicity to modulate gold hydrogen bonding
;
_journal_name_full 'Chemical Communications'
_journal_paper_doi 10.1039/D2CC03328C
_journal_year 2022
_chemical_formula_moiety 'C37 H30 Au O P, C0.5 H Cl'
_chemical_formula_sum 'C37.5 H31 Au Cl O P'
_chemical_formula_weight 761.01
_space_group_crystal_system monoclinic
_space_group_IT_number 15
_space_group_name_Hall '-I 2ya'
_space_group_name_H-M_alt 'I 1 2/a 1'
_atom_sites_solution_hydrogens mixed
_atom_sites_solution_primary dual
_audit_creation_date 2022-07-21
_audit_creation_method
;
Olex2 1.5
(compiled 2022.04.07 svn.rca3783a0 for OlexSys, GUI svn.r6498)
;
_audit_update_record
;
2022-07-21 deposited with the CCDC.	2022-07-25 downloaded from the CCDC.
;
_cell_angle_alpha 90
_cell_angle_beta 101.4180(10)
_cell_angle_gamma 90
_cell_formula_units_Z 8
_cell_length_a 18.9800(3)
_cell_length_b 10.22910(10)
_cell_length_c 31.7739(3)
_cell_measurement_reflns_used 32418
_cell_measurement_temperature 110.00(10)
_cell_measurement_theta_max 31.4120
_cell_measurement_theta_min 2.0740
_cell_volume 6046.76(13)
_computing_cell_refinement 'CrysAlisPro 1.171.42.61a (Rigaku OD, 2022)'
_computing_data_collection 'CrysAlisPro 1.171.42.61a (Rigaku OD, 2022)'
_computing_data_reduction 'CrysAlisPro 1.171.42.61a (Rigaku OD, 2022)'
_computing_molecular_graphics 'Olex2 1.5 (Dolomanov et al., 2009)'
_computing_publication_material 'Olex2 1.5 (Dolomanov et al., 2009)'
_computing_structure_refinement 'SHELXL 2018/3 (Sheldrick, 2015)'
_computing_structure_solution 'SHELXT 2018/2 (Sheldrick, 2018)'
_diffrn_ambient_environment N~2~
_diffrn_ambient_temperature 110.00(10)
_diffrn_detector 'CCD plate'
_diffrn_measured_fraction_theta_full 0.999
_diffrn_measured_fraction_theta_max 0.952
_diffrn_measurement_details
;
List of Runs (angles in degrees, time in seconds):

  # Type    Start    End  Width  t~exp~   \w     \q     \k     \f   Frames
#--------------------------------------------------------------------------
  1  \w    -97.14 153.86   1.00   10.00    --  -35.80  73.83  54.22  251
  2  \w    -97.14 153.86   1.00   10.00    --  -35.80  73.83-145.78  251
  3  \w    -97.14 153.86   1.00   10.00    --  -35.80  73.83 -65.78  251
  4  \w    -97.14 153.86   1.00   10.00    --  -35.80  73.83 -25.78  251
  5  \w    -86.89 164.11   1.00   10.00    --  -25.56  73.83  94.22  251
  6  \w    -86.89 164.11   1.00   10.00    --  -25.56  73.83-105.78  251
  7  \w    -97.14 153.86   1.00   10.00    --  -35.80  73.83 174.22  251
  8  \w    -97.14 153.86   1.00   10.00    --  -35.80  73.83  14.22  251
;
_diffrn_measurement_device 'abstract diffractometer'
_diffrn_measurement_device_type 'Saxi-CrysAlisPro-abstract goniometer imported SAXI images'
_diffrn_measurement_method '\w scans'
_diffrn_orient_matrix_type 'CrysAlisPro convention (1999,Acta A55,543-557)'
_diffrn_orient_matrix_UB_11 -0.0162268000
_diffrn_orient_matrix_UB_12 -0.0626041000
_diffrn_orient_matrix_UB_13 -0.0009114000
_diffrn_orient_matrix_UB_21 0.0342749000
_diffrn_orient_matrix_UB_22 -0.0290043000
_diffrn_orient_matrix_UB_23 0.0069121000
_diffrn_orient_matrix_UB_31 -0.0036977000
_diffrn_orient_matrix_UB_32 0.0066010000
_diffrn_orient_matrix_UB_33 0.0217026000
_diffrn_radiation_monochromator graphite
_diffrn_radiation_probe x-ray
_diffrn_radiation_type 'Mo K\a'
_diffrn_radiation_wavelength 0.71073
_diffrn_reflns_av_R_equivalents 0.0551
_diffrn_reflns_av_unetI/netI 0.0290
_diffrn_reflns_Laue_measured_fraction_full 0.999
_diffrn_reflns_Laue_measured_fraction_max 0.952
_diffrn_reflns_limit_h_max 29
_diffrn_reflns_limit_h_min -28
_diffrn_reflns_limit_k_max 15
_diffrn_reflns_limit_k_min -15
_diffrn_reflns_limit_l_max 48
_diffrn_reflns_limit_l_min -48
_diffrn_reflns_number 125551
_diffrn_reflns_point_group_measured_fraction_full 0.999
_diffrn_reflns_point_group_measured_fraction_max 0.952
_diffrn_reflns_theta_full 25.242
_diffrn_reflns_theta_max 33.158
_diffrn_reflns_theta_min 2.096
_diffrn_source 'fine-focus sealed X-ray tube'
_diffrn_source_type 'Enhance (Mo) X-ray Source'
_exptl_absorpt_coefficient_mu 5.037
_exptl_absorpt_correction_T_max 1.00000
_exptl_absorpt_correction_T_min 0.66999
_exptl_absorpt_correction_type multi-scan
_exptl_absorpt_process_details
;
CrysAlisPro 1.171.42.61a (Rigaku Oxford Diffraction, 2022)
Empirical absorption correction using spherical harmonics,
implemented in SCALE3 ABSPACK scaling algorithm.
;
_exptl_crystal_colour colourless
_exptl_crystal_colour_primary colourless
_exptl_crystal_density_diffrn 1.672
_exptl_crystal_description block
_exptl_crystal_F_000 3000
_exptl_crystal_size_max 0.275
_exptl_crystal_size_mid 0.249
_exptl_crystal_size_min 0.083
_refine_diff_density_max 1.214
_refine_diff_density_min -1.881
_refine_diff_density_rms 0.109
_refine_ls_extinction_method none
_refine_ls_goodness_of_fit_ref 1.059
_refine_ls_hydrogen_treatment mixed
_refine_ls_matrix_type full
_refine_ls_number_parameters 389
_refine_ls_number_reflns 10969
_refine_ls_number_restraints 1
_refine_ls_restrained_S_all 1.059
_refine_ls_R_factor_all 0.0656
_refine_ls_R_factor_gt 0.0330
_refine_ls_shift/su_max 0.003
_refine_ls_shift/su_mean 0.000
_refine_ls_structure_factor_coef Fsqd
_refine_ls_weighting_details 'w=1/[\s^2^(Fo^2^)+(0.0315P)^2^+15.3664P] where P=(Fo^2^+2Fc^2^)/3'
_refine_ls_weighting_scheme calc
_refine_ls_wR_factor_gt 0.0696
_refine_ls_wR_factor_ref 0.0831
_reflns_Friedel_coverage 0.000
_reflns_number_gt 7709
_reflns_number_total 10969
_reflns_threshold_expression 'I > 2\s(I)'
_cod_data_source_file d2cc03328c2.cif
_cod_data_source_block ltm_auph_revision_cold2_retryagain
_cod_original_formula_sum 'C37.50 H31 Au Cl O P'
_cod_database_code 7130502
_shelx_shelxl_version_number 2018/3
_chemical_oxdiff_formula 'C37 H30 Au1 O1 P1'
_shelx_space_group_comment
;
The symmetry employed for this shelxl refinement is uniquely defined
by the following loop, which should always be used as a source of
symmetry information in preference to the above space-group names.
They are only intended as comments.
;
_olex2_refinement_description
;
1. Restrained distances
 Cl1A-C38 \\sim C38-Cl1B
 with sigma of 0.02
2. Uiso/Uaniso restraints and constraints
Cl1A \\sim Cl1B: within 2A with sigma of 0.02 and sigma for terminal atoms of
0.04 within 2A
3. Others
 Sof(Cl1B)=1-FVAR(1)
 Sof(Cl1A)=FVAR(1)
 Fixed Sof: H38A(0.5) H38B(0.5)
4.a Secondary CH2 refined with riding coordinates:
 C38(H38A,H38B)
4.b Aromatic/amide H refined with riding coordinates:
 C3(H3), C4(H4), C5(H5), C6(H6), C8(H8), C9(H9), C10(H10), C11(H11), C12(H12),
 C14(H14), C15(H15), C16(H16), C17(H17), C18(H18), C20(H20), C21(H21), C22(H22),
  C23(H23), C24(H24), C26(H26), C27(H27), C28(H28), C29(H29), C30(H30),
 C33(H33), C34(H34), C35(H35), C36(H36), C37(H37)
;
_olex2_submission_special_instructions 'No special instructions were received'
_oxdiff_exptl_absorpt_empirical_details
;
Empirical correction (ABSPACK) includes:
- Absorption correction using spherical harmonics
- Frame scaling
- Detector area scaling
;
_oxdiff_exptl_absorpt_empirical_full_max 1.400
_oxdiff_exptl_absorpt_empirical_full_min 0.735

loop_
_space_group_symop_operation_xyz
'x, y, z'
'-x+1/2, y, -z'
'x+1/2, y+1/2, z+1/2'
'-x+1, y+1/2, -z+1/2'
'-x, -y, -z'
'x-1/2, -y, z'
'-x+1/2, -y+1/2, -z+1/2'
'x, -y+1/2, z+1/2'

loop_
_atom_site_label
_atom_site_type_symbol
_atom_site_fract_x
_atom_site_fract_y
_atom_site_fract_z
_atom_site_U_iso_or_equiv
_atom_site_adp_type
_atom_site_occupancy
_atom_site_site_symmetry_order
_atom_site_calc_flag
_atom_site_refinement_flags_posn
_atom_site_refinement_flags_adp
_atom_site_refinement_flags_occupancy
_atom_site_disorder_assembly
_atom_site_disorder_group
Au1 Au 0.51478(2) 0.27281(2) 0.33916(2) 0.04153(5) Uani 1 1 d . . . . .
P1 P 0.59216(5) 0.40722(8) 0.38501(3) 0.03944(18) Uani 1 1 d . . . . .
O1 O 0.65609(17) 0.1582(3) 0.40427(9) 0.0488(6) Uani 1 1 d . . . . .
H1 H 0.622(2) 0.139(4) 0.3912(13) 0.045(13) Uiso 1 1 d . . . . .
C1 C 0.68688(18) 0.4202(3) 0.37921(10) 0.0410(7) Uani 1 1 d . . . . .
C2 C 0.73284(19) 0.3122(3) 0.37606(10) 0.0426(7) Uani 1 1 d . . . . .
C3 C 0.80114(19) 0.3384(3) 0.36798(11) 0.0463(8) Uani 1 1 d . . . . .
H3 H 0.831969 0.267177 0.365160 0.056 Uiso 1 1 calc R U . . .
C4 C 0.82576(19) 0.4654(4) 0.36390(11) 0.0473(8) Uani 1 1 d . . . . .
H4 H 0.872407 0.479757 0.358171 0.057 Uiso 1 1 calc R U . . .
C5 C 0.78194(19) 0.5694(3) 0.36823(11) 0.0474(8) Uani 1 1 d . . . . .
H5 H 0.798590 0.656398 0.366301 0.057 Uiso 1 1 calc R U . . .
C6 C 0.71313(19) 0.5467(3) 0.37544(11) 0.0440(8) Uani 1 1 d . . . . .
H6 H 0.682948 0.619210 0.377893 0.053 Uiso 1 1 calc R U . . .
C7 C 0.7771(2) 0.0939(3) 0.40555(11) 0.0474(8) Uani 1 1 d . . . . .
C8 C 0.7935(2) 0.1135(4) 0.44988(13) 0.0577(10) Uani 1 1 d . . . . .
H8 H 0.762419 0.164529 0.463307 0.069 Uiso 1 1 calc R U . . .
C9 C 0.8553(3) 0.0588(4) 0.47455(15) 0.0695(13) Uani 1 1 d . . . . .
H9 H 0.866707 0.074253 0.504614 0.083 Uiso 1 1 calc R U . . .
C10 C 0.9005(3) -0.0184(4) 0.45542(17) 0.0688(12) Uani 1 1 d . . . . .
H10 H 0.942571 -0.056055 0.472252 0.083 Uiso 1 1 calc R U . . .
C11 C 0.8834(2) -0.0397(4) 0.41158(15) 0.0607(10) Uani 1 1 d . . . . .
H11 H 0.913684 -0.093308 0.398351 0.073 Uiso 1 1 calc R U . . .
C12 C 0.8226(2) 0.0164(4) 0.38674(13) 0.0537(9) Uani 1 1 d . . . . .
H12 H 0.811907 0.001732 0.356626 0.064 Uiso 1 1 calc R U . . .
C13 C 0.68536(18) 0.1054(3) 0.33528(11) 0.0434(7) Uani 1 1 d . . . . .
C14 C 0.6832(2) 0.1736(4) 0.29672(12) 0.0508(9) Uani 1 1 d . . . . .
H14 H 0.699965 0.261191 0.297537 0.061 Uiso 1 1 calc R U . . .
C15 C 0.6569(2) 0.1149(4) 0.25757(12) 0.0545(10) Uani 1 1 d . . . . .
H15 H 0.655822 0.162681 0.231802 0.065 Uiso 1 1 calc R U . . .
C16 C 0.63222(19) -0.0122(4) 0.25553(12) 0.0511(9) Uani 1 1 d . . . . .
H16 H 0.614019 -0.051643 0.228495 0.061 Uiso 1 1 calc R U . . .
C17 C 0.63412(18) -0.0824(4) 0.29327(12) 0.0483(8) Uani 1 1 d . . . . .
H17 H 0.617565 -0.170221 0.292122 0.058 Uiso 1 1 calc R U . . .
C18 C 0.66039(17) -0.0233(3) 0.33268(11) 0.0448(8) Uani 1 1 d . . . . .
H18 H 0.661354 -0.071473 0.358352 0.054 Uiso 1 1 calc R U . . .
C19 C 0.59011(17) 0.3819(3) 0.44142(9) 0.0352(6) Uani 1 1 d . . . . .
C20 C 0.64614(17) 0.4174(3) 0.47452(10) 0.0395(7) Uani 1 1 d . . . . .
H20 H 0.690207 0.447383 0.468101 0.047 Uiso 1 1 calc R U . . .
C21 C 0.63816(17) 0.4094(3) 0.51706(10) 0.0399(7) Uani 1 1 d . . . . .
H21 H 0.676650 0.434177 0.539566 0.048 Uiso 1 1 calc R U . . .
C22 C 0.57411(17) 0.3654(3) 0.52657(10) 0.0381(6) Uani 1 1 d . . . . .
H22 H 0.568573 0.360433 0.555597 0.046 Uiso 1 1 calc R U . . .
C23 C 0.51812(17) 0.3285(3) 0.49379(9) 0.0383(7) Uani 1 1 d . . . . .
H23 H 0.474378 0.297515 0.500386 0.046 Uiso 1 1 calc R U . . .
C24 C 0.52580(17) 0.3367(3) 0.45126(10) 0.0382(7) Uani 1 1 d . . . . .
H24 H 0.487256 0.311464 0.428846 0.046 Uiso 1 1 calc R U . . .
C25 C 0.55738(18) 0.5754(3) 0.37732(11) 0.0430(7) Uani 1 1 d . . . . .
C26 C 0.5666(2) 0.6674(4) 0.41064(12) 0.0600(11) Uani 1 1 d . . . . .
H26 H 0.591926 0.643554 0.438424 0.072 Uiso 1 1 calc R U . . .
C27 C 0.5390(3) 0.7934(4) 0.40351(15) 0.0660(12) Uani 1 1 d . . . . .
H27 H 0.545790 0.855151 0.426281 0.079 Uiso 1 1 calc R U . . .
C28 C 0.5016(2) 0.8283(4) 0.36314(16) 0.0627(11) Uani 1 1 d . . . . .
H28 H 0.482247 0.913855 0.358172 0.075 Uiso 1 1 calc R U . . .
C29 C 0.4927(3) 0.7385(5) 0.3302(2) 0.0753(16) Uani 1 1 d . . . . .
H29 H 0.467528 0.762784 0.302370 0.090 Uiso 1 1 calc R U . . .
C30 C 0.5202(2) 0.6122(4) 0.33727(14) 0.0608(11) Uani 1 1 d . . . . .
H30 H 0.513230 0.550968 0.314332 0.073 Uiso 1 1 calc R U . . .
C31 C 0.71200(19) 0.1672(3) 0.37944(11) 0.0444(8) Uani 1 1 d . . . . .
C32 C 0.43849(18) 0.1622(3) 0.30071(9) 0.0370(6) Uani 1 1 d . . . . .
C33 C 0.4539(2) 0.0611(4) 0.27513(13) 0.0573(10) Uani 1 1 d . . . . .
H33 H 0.502810 0.039553 0.275721 0.069 Uiso 1 1 calc R U . . .
C34 C 0.4007(2) -0.0098(4) 0.24865(13) 0.0606(11) Uani 1 1 d . . . . .
H34 H 0.413799 -0.078450 0.231580 0.073 Uiso 1 1 calc R U . . .
C35 C 0.32956(18) 0.0176(3) 0.24672(11) 0.0417(7) Uani 1 1 d . . . . .
H35 H 0.293144 -0.031973 0.228816 0.050 Uiso 1 1 calc R U . . .
C36 C 0.3123(2) 0.1173(4) 0.27103(17) 0.0686(13) Uani 1 1 d . . . . .
H36 H 0.263281 0.139443 0.269648 0.082 Uiso 1 1 calc R U . . .
C37 C 0.3658(2) 0.1868(4) 0.29784(17) 0.0715(15) Uani 1 1 d . . . . .
H37 H 0.352028 0.254494 0.315050 0.086 Uiso 1 1 calc R U . . .
C38 C 0.750000 -0.1820(7) 0.500000 0.108(3) Uani 1 2 d DS T P . .
H38A H 0.789009 -0.124991 0.515215 0.130 Uiso 0.5 1 calc R U P A 1
H38B H 0.710990 -0.124995 0.484785 0.130 Uiso 0.5 1 calc R U P A 1
Cl1A Cl 0.78210(13) -0.27464(15) 0.46331(8) 0.0996(9) Uani 0.818(6) 1 d D . P B 1
Cl1B Cl 0.8127(14) -0.1988(16) 0.5485(4) 0.30(2) Uani 0.182(6) 1 d D . P B -1

loop_
_atom_site_aniso_label
_atom_site_aniso_U_11
_atom_site_aniso_U_22
_atom_site_aniso_U_33
_atom_site_aniso_U_23
_atom_site_aniso_U_13
_atom_site_aniso_U_12
Au1 0.05813(9) 0.04021(7) 0.03315(6) 0.00198(5) 0.02579(5) -0.00684(5)
P1 0.0493(5) 0.0388(4) 0.0379(4) 0.0046(3) 0.0274(4) -0.0055(3)
O1 0.0628(17) 0.0469(15) 0.0475(14) 0.0059(11) 0.0370(14) -0.0065(13)
C1 0.0502(18) 0.0425(17) 0.0385(15) 0.0071(13) 0.0290(14) -0.0033(14)
C2 0.0562(19) 0.0373(15) 0.0430(16) 0.0113(13) 0.0307(15) 0.0012(14)
C3 0.055(2) 0.0448(19) 0.0487(18) 0.0145(15) 0.0336(16) 0.0051(15)
C4 0.0526(19) 0.0505(19) 0.0482(18) 0.0106(15) 0.0326(16) -0.0034(15)
C5 0.058(2) 0.0418(18) 0.0518(18) 0.0036(14) 0.0335(16) -0.0086(15)
C6 0.0543(19) 0.0390(17) 0.0477(17) 0.0024(14) 0.0322(15) -0.0028(14)
C7 0.058(2) 0.0392(17) 0.0494(18) 0.0156(14) 0.0220(16) -0.0054(15)
C8 0.083(3) 0.0361(18) 0.057(2) 0.0074(16) 0.021(2) -0.0105(18)
C9 0.097(3) 0.040(2) 0.064(3) 0.0105(19) -0.002(2) -0.018(2)
C10 0.073(3) 0.041(2) 0.087(3) 0.022(2) 0.003(2) -0.009(2)
C11 0.067(2) 0.043(2) 0.075(3) 0.0240(19) 0.021(2) 0.0004(18)
C12 0.062(2) 0.047(2) 0.058(2) 0.0227(17) 0.0267(18) 0.0026(17)
C13 0.0483(18) 0.0438(18) 0.0468(17) 0.0107(14) 0.0302(15) 0.0078(14)
C14 0.064(2) 0.0453(19) 0.054(2) 0.0121(16) 0.0380(18) 0.0138(17)
C15 0.062(2) 0.064(2) 0.0459(18) 0.0127(17) 0.0307(17) 0.0263(19)
C16 0.0445(18) 0.063(2) 0.0516(19) 0.0021(17) 0.0230(16) 0.0202(17)
C17 0.0404(17) 0.053(2) 0.059(2) 0.0009(16) 0.0270(16) 0.0085(15)
C18 0.0428(17) 0.0485(19) 0.0508(18) 0.0094(15) 0.0280(15) 0.0053(14)
C19 0.0435(16) 0.0319(14) 0.0362(14) 0.0027(11) 0.0222(12) -0.0045(12)
C20 0.0406(16) 0.0372(16) 0.0470(16) 0.0008(13) 0.0244(14) -0.0055(13)
C21 0.0399(16) 0.0432(17) 0.0407(15) -0.0035(13) 0.0180(13) -0.0022(13)
C22 0.0465(17) 0.0373(16) 0.0359(14) 0.0008(12) 0.0210(13) -0.0021(13)
C23 0.0446(16) 0.0400(16) 0.0368(14) 0.0026(12) 0.0240(13) -0.0069(13)
C24 0.0449(16) 0.0405(17) 0.0348(14) 0.0017(12) 0.0212(13) -0.0090(13)
C25 0.0445(17) 0.0429(17) 0.0497(17) 0.0104(14) 0.0287(15) -0.0045(14)
C26 0.092(3) 0.053(2) 0.0479(19) 0.0120(17) 0.047(2) 0.021(2)
C27 0.096(3) 0.052(2) 0.067(3) 0.0119(19) 0.057(3) 0.015(2)
C28 0.054(2) 0.050(2) 0.093(3) 0.023(2) 0.036(2) 0.0040(18)
C29 0.057(2) 0.056(3) 0.101(4) 0.031(3) -0.013(2) -0.021(2)
C30 0.062(2) 0.045(2) 0.069(3) 0.0113(18) -0.003(2) -0.0233(18)
C31 0.0544(19) 0.0411(18) 0.0473(17) 0.0124(14) 0.0331(15) -0.0008(14)
C32 0.0540(18) 0.0302(15) 0.0333(14) 0.0062(11) 0.0243(13) 0.0012(13)
C33 0.0412(18) 0.065(2) 0.061(2) -0.0183(19) 0.0004(16) 0.0229(17)
C34 0.046(2) 0.073(3) 0.063(2) -0.031(2) 0.0108(17) 0.0176(18)
C35 0.0417(16) 0.0404(17) 0.0473(17) 0.0061(14) 0.0187(14) 0.0030(13)
C36 0.046(2) 0.041(2) 0.134(4) -0.022(2) 0.056(2) -0.0085(16)
C37 0.063(2) 0.047(2) 0.126(4) -0.038(2) 0.071(3) -0.0198(18)
C38 0.182(10) 0.045(4) 0.124(7) 0.000 0.094(7) 0.000
Cl1A 0.1450(19) 0.0461(8) 0.1337(17) -0.0356(9) 0.0905(15) -0.0287(9)
Cl1B 0.67(7) 0.149(15) 0.113(10) 0.067(10) 0.14(2) 0.21(3)

loop_
_atom_type_symbol
_atom_type_description
_atom_type_scat_dispersion_real
_atom_type_scat_dispersion_imag
_atom_type_scat_source
C C 0.0033 0.0016 'International Tables Vol C Tables 4.2.6.8 and 6.1.1.4'
H H 0.0000 0.0000 'International Tables Vol C Tables 4.2.6.8 and 6.1.1.4'
Au Au -2.0133 8.8022 'International Tables Vol C Tables 4.2.6.8 and 6.1.1.4'
Cl Cl 0.1484 0.1585 'International Tables Vol C Tables 4.2.6.8 and 6.1.1.4'
O O 0.0106 0.0060 'International Tables Vol C Tables 4.2.6.8 and 6.1.1.4'
P P 0.1023 0.0942 'International Tables Vol C Tables 4.2.6.8 and 6.1.1.4'

loop_
_geom_angle_atom_site_label_1
_geom_angle_atom_site_label_2
_geom_angle_atom_site_label_3
_geom_angle
_geom_angle_site_symmetry_1
_geom_angle_site_symmetry_3
_geom_angle_publ_flag
P1 Au1 H1 67.1(9) . . ?
C32 Au1 P1 174.54(8) . . ?
C32 Au1 H1 116.1(9) . . ?
C1 P1 Au1 119.35(11) . . ?
C19 P1 Au1 113.72(10) . . ?
C19 P1 C1 108.64(15) . . ?
C19 P1 C25 100.76(14) . . ?
C25 P1 Au1 107.84(12) . . ?
C25 P1 C1 104.47(14) . . ?
C31 O1 H1 112(3) . . ?
C2 C1 P1 125.0(2) . . ?
C6 C1 P1 116.4(2) . . ?
C6 C1 C2 118.5(3) . . ?
C1 C2 C31 124.9(3) . . ?
C3 C2 C1 117.9(3) . . ?
C3 C2 C31 117.2(3) . . ?
C2 C3 H3 118.8 . . ?
C4 C3 C2 122.4(3) . . ?
C4 C3 H3 118.8 . . ?
C3 C4 H4 120.3 . . ?
C5 C4 C3 119.4(3) . . ?
C5 C4 H4 120.3 . . ?
C4 C5 H5 120.2 . . ?
C4 C5 C6 119.6(3) . . ?
C6 C5 H5 120.2 . . ?
C1 C6 H6 119.0 . . ?
C5 C6 C1 122.1(3) . . ?
C5 C6 H6 119.0 . . ?
C8 C7 C31 118.0(3) . . ?
C12 C7 C8 118.8(4) . . ?
C12 C7 C31 123.1(3) . . ?
C7 C8 H8 119.8 . . ?
C9 C8 C7 120.4(4) . . ?
C9 C8 H8 119.8 . . ?
C8 C9 H9 119.8 . . ?
C10 C9 C8 120.4(4) . . ?
C10 C9 H9 119.8 . . ?
C9 C10 H10 120.4 . . ?
C11 C10 C9 119.2(4) . . ?
C11 C10 H10 120.4 . . ?
C10 C11 H11 119.7 . . ?
C10 C11 C12 120.7(4) . . ?
C12 C11 H11 119.7 . . ?
C7 C12 H12 119.7 . . ?
C11 C12 C7 120.6(4) . . ?
C11 C12 H12 119.7 . . ?
C14 C13 C31 122.8(3) . . ?
C18 C13 C14 117.8(3) . . ?
C18 C13 C31 119.4(3) . . ?
C13 C14 H14 119.6 . . ?
C15 C14 C13 120.9(4) . . ?
C15 C14 H14 119.6 . . ?
C14 C15 H15 119.7 . . ?
C16 C15 C14 120.7(3) . . ?
C16 C15 H15 119.7 . . ?
C15 C16 H16 120.2 . . ?
C15 C16 C17 119.7(4) . . ?
C17 C16 H16 120.2 . . ?
C16 C17 H17 120.2 . . ?
C18 C17 C16 119.7(4) . . ?
C18 C17 H17 120.2 . . ?
C13 C18 H18 119.3 . . ?
C17 C18 C13 121.3(3) . . ?
C17 C18 H18 119.3 . . ?
C20 C19 P1 123.1(2) . . ?
C20 C19 C24 119.3(3) . . ?
C24 C19 P1 117.2(2) . . ?
C19 C20 H20 119.8 . . ?
C19 C20 C21 120.4(3) . . ?
C21 C20 H20 119.8 . . ?
C20 C21 H21 120.0 . . ?
C22 C21 C20 120.0(3) . . ?
C22 C21 H21 120.0 . . ?
C21 C22 H22 120.0 . . ?
C21 C22 C23 120.0(3) . . ?
C23 C22 H22 120.0 . . ?
C22 C23 H23 119.9 . . ?
C22 C23 C24 120.1(3) . . ?
C24 C23 H23 119.9 . . ?
C19 C24 H24 119.9 . . ?
C23 C24 C19 120.1(3) . . ?
C23 C24 H24 119.9 . . ?
C26 C25 P1 122.6(3) . . ?
C30 C25 P1 118.8(3) . . ?
C30 C25 C26 118.6(4) . . ?
C25 C26 H26 119.6 . . ?
C27 C26 C25 120.8(4) . . ?
C27 C26 H26 119.6 . . ?
C26 C27 H27 120.1 . . ?
C28 C27 C26 119.8(4) . . ?
C28 C27 H27 120.1 . . ?
C27 C28 H28 120.1 . . ?
C29 C28 C27 119.7(4) . . ?
C29 C28 H28 120.1 . . ?
C28 C29 H29 119.7 . . ?
C28 C29 C30 120.6(5) . . ?
C30 C29 H29 119.7 . . ?
C25 C30 C29 120.6(4) . . ?
C25 C30 H30 119.7 . . ?
C29 C30 H30 119.7 . . ?
O1 C31 C2 109.0(3) . . ?
O1 C31 C7 105.8(3) . . ?
O1 C31 C13 109.2(3) . . ?
C7 C31 C2 108.4(3) . . ?
C13 C31 C2 112.1(3) . . ?
C13 C31 C7 112.1(3) . . ?
C33 C32 Au1 124.0(3) . . ?
C33 C32 C37 114.9(3) . . ?
C37 C32 Au1 121.1(2) . . ?
C32 C33 H33 118.8 . . ?
C32 C33 C34 122.3(3) . . ?
C34 C33 H33 118.8 . . ?
C33 C34 H34 119.5 . . ?
C35 C34 C33 121.0(3) . . ?
C35 C34 H34 119.5 . . ?
C34 C35 H35 120.8 . . ?
C36 C35 C34 118.4(4) . . ?
C36 C35 H35 120.8 . . ?
C35 C36 H36 119.8 . . ?
C35 C36 C37 120.4(3) . . ?
C37 C36 H36 119.8 . . ?
C32 C37 H37 118.5 . . ?
C36 C37 C32 123.0(3) . . ?
C36 C37 H37 118.5 . . ?
H38A C38 H38B 107.8 . . ?
Cl1A C38 H38A 109.1 . . ?
Cl1A C38 H38A 109.1 2_656 . ?
Cl1A C38 H38B 109.1 . . ?
Cl1A C38 H38B 109.1 2_656 . ?
Cl1A C38 Cl1A 112.5(4) 2_656 . ?
Cl1A C38 Cl1B 67.6(8) 2_656 . ?
Cl1A C38 Cl1B 105.9(6) . . ?
Cl1B C38 H38A 47.1 . . ?
Cl1B C38 H38B 142.8 . . ?
C38 Cl1B H38B 33.8(5) . 2_656 ?

loop_
_geom_bond_atom_site_label_1
_geom_bond_atom_site_label_2
_geom_bond_distance
_geom_bond_site_symmetry_2
_geom_bond_publ_flag
Au1 P1 2.3071(9) . ?
Au1 H1 2.72(4) . ?
Au1 C32 2.042(3) . ?
P1 C1 1.848(3) . ?
P1 C19 1.819(3) . ?
P1 C25 1.842(4) . ?
O1 H1 0.73(4) . ?
O1 C31 1.445(4) . ?
C1 C2 1.423(5) . ?
C1 C6 1.400(4) . ?
C2 C3 1.396(4) . ?
C2 C31 1.544(5) . ?
C3 H3 0.9500 . ?
C3 C4 1.395(5) . ?
C4 H4 0.9500 . ?
C4 C5 1.375(5) . ?
C5 H5 0.9500 . ?
C5 C6 1.390(4) . ?
C6 H6 0.9500 . ?
C7 C8 1.396(5) . ?
C7 C12 1.392(5) . ?
C7 C31 1.540(5) . ?
C8 H8 0.9500 . ?
C8 C9 1.393(6) . ?
C9 H9 0.9500 . ?
C9 C10 1.391(7) . ?
C10 H10 0.9500 . ?
C10 C11 1.384(7) . ?
C11 H11 0.9500 . ?
C11 C12 1.387(6) . ?
C12 H12 0.9500 . ?
C13 C14 1.403(4) . ?
C13 C18 1.396(5) . ?
C13 C31 1.531(5) . ?
C14 H14 0.9500 . ?
C14 C15 1.382(6) . ?
C15 H15 0.9500 . ?
C15 C16 1.379(6) . ?
C16 H16 0.9500 . ?
C16 C17 1.392(5) . ?
C17 H17 0.9500 . ?
C17 C18 1.391(5) . ?
C18 H18 0.9500 . ?
C19 C20 1.388(5) . ?
C19 C24 1.397(4) . ?
C20 H20 0.9500 . ?
C20 C21 1.392(4) . ?
C21 H21 0.9500 . ?
C21 C22 1.385(4) . ?
C22 H22 0.9500 . ?
C22 C23 1.385(5) . ?
C23 H23 0.9500 . ?
C23 C24 1.390(4) . ?
C24 H24 0.9500 . ?
C25 C26 1.401(5) . ?
C25 C30 1.380(5) . ?
C26 H26 0.9500 . ?
C26 C27 1.392(6) . ?
C27 H27 0.9500 . ?
C27 C28 1.384(7) . ?
C28 H28 0.9500 . ?
C28 C29 1.379(7) . ?
C29 H29 0.9500 . ?
C29 C30 1.395(6) . ?
C30 H30 0.9500 . ?
C32 C33 1.382(5) . ?
C32 C37 1.388(5) . ?
C33 H33 0.9500 . ?
C33 C34 1.385(5) . ?
C34 H34 0.9500 . ?
C34 C35 1.369(5) . ?
C35 H35 0.9500 . ?
C35 C36 1.358(5) . ?
C36 H36 0.9500 . ?
C36 C37 1.385(6) . ?
C37 H37 0.9500 . ?
C38 H38A 0.9900 . ?
C38 H38B 0.9900 . ?
C38 Cl1A 1.706(4) 2_656 ?
C38 Cl1A 1.706(4) . ?
C38 Cl1B 1.758(16) . ?

loop_
_geom_torsion_atom_site_label_1
_geom_torsion_atom_site_label_2
_geom_torsion_atom_site_label_3
_geom_torsion_atom_site_label_4
_geom_torsion
_geom_torsion_site_symmetry_1
_geom_torsion_site_symmetry_2
_geom_torsion_site_symmetry_3
_geom_torsion_site_symmetry_4
_geom_torsion_publ_flag
Au1 P1 C1 C2 -49.3(3) . . . . ?
Au1 P1 C1 C6 127.2(2) . . . . ?
Au1 P1 C19 C20 158.1(2) . . . . ?
Au1 P1 C19 C24 -28.5(3) . . . . ?
Au1 P1 C25 C26 148.1(3) . . . . ?
Au1 P1 C25 C30 -31.3(3) . . . . ?
Au1 C32 C33 C34 -178.4(3) . . . . ?
Au1 C32 C37 C36 177.6(4) . . . . ?
P1 C1 C2 C3 174.4(3) . . . . ?
P1 C1 C2 C31 -3.5(5) . . . . ?
P1 C1 C6 C5 -175.9(3) . . . . ?
P1 C19 C20 C21 172.6(3) . . . . ?
P1 C19 C24 C23 -173.2(3) . . . . ?
P1 C25 C26 C27 -179.6(3) . . . . ?
P1 C25 C30 C29 179.7(3) . . . . ?
C1 P1 C19 C20 22.6(3) . . . . ?
C1 P1 C19 C24 -164.0(2) . . . . ?
C1 P1 C25 C26 -84.0(3) . . . . ?
C1 P1 C25 C30 96.7(3) . . . . ?
C1 C2 C3 C4 1.4(5) . . . . ?
C1 C2 C31 O1 -25.4(5) . . . . ?
C1 C2 C31 C7 -140.1(3) . . . . ?
C1 C2 C31 C13 95.6(4) . . . . ?
C2 C1 C6 C5 0.8(5) . . . . ?
C2 C3 C4 C5 0.5(6) . . . . ?
C3 C2 C31 O1 156.7(3) . . . . ?
C3 C2 C31 C7 42.0(4) . . . . ?
C3 C2 C31 C13 -82.3(4) . . . . ?
C3 C4 C5 C6 -1.7(5) . . . . ?
C4 C5 C6 C1 1.1(5) . . . . ?
C6 C1 C2 C3 -2.0(5) . . . . ?
C6 C1 C2 C31 -179.9(3) . . . . ?
C7 C8 C9 C10 -1.4(6) . . . . ?
C8 C7 C12 C11 -0.4(5) . . . . ?
C8 C7 C31 O1 -42.4(4) . . . . ?
C8 C7 C31 C2 74.4(3) . . . . ?
C8 C7 C31 C13 -161.3(3) . . . . ?
C8 C9 C10 C11 0.2(6) . . . . ?
C9 C10 C11 C12 0.9(6) . . . . ?
C10 C11 C12 C7 -0.8(6) . . . . ?
C12 C7 C8 C9 1.5(5) . . . . ?
C12 C7 C31 O1 141.9(3) . . . . ?
C12 C7 C31 C2 -101.3(4) . . . . ?
C12 C7 C31 C13 23.0(4) . . . . ?
C13 C14 C15 C16 0.0(5) . . . . ?
C14 C13 C18 C17 0.0(5) . . . . ?
C14 C13 C31 O1 123.0(3) . . . . ?
C14 C13 C31 C2 2.1(4) . . . . ?
C14 C13 C31 C7 -120.1(3) . . . . ?
C14 C15 C16 C17 -0.3(5) . . . . ?
C15 C16 C17 C18 0.5(5) . . . . ?
C16 C17 C18 C13 -0.3(5) . . . . ?
C18 C13 C14 C15 0.2(5) . . . . ?
C18 C13 C31 O1 -55.5(4) . . . . ?
C18 C13 C31 C2 -176.3(3) . . . . ?
C18 C13 C31 C7 61.5(4) . . . . ?
C19 P1 C1 C2 83.2(3) . . . . ?
C19 P1 C1 C6 -100.3(3) . . . . ?
C19 P1 C25 C26 28.7(3) . . . . ?
C19 P1 C25 C30 -150.7(3) . . . . ?
C19 C20 C21 C22 0.2(5) . . . . ?
C20 C19 C24 C23 0.5(5) . . . . ?
C20 C21 C22 C23 0.4(5) . . . . ?
C21 C22 C23 C24 -0.6(5) . . . . ?
C22 C23 C24 C19 0.1(5) . . . . ?
C24 C19 C20 C21 -0.7(5) . . . . ?
C25 P1 C1 C2 -169.9(3) . . . . ?
C25 P1 C1 C6 6.6(3) . . . . ?
C25 P1 C19 C20 -86.8(3) . . . . ?
C25 P1 C19 C24 86.6(3) . . . . ?
C25 C26 C27 C28 0.4(6) . . . . ?
C26 C25 C30 C29 0.3(6) . . . . ?
C26 C27 C28 C29 -0.7(6) . . . . ?
C27 C28 C29 C30 0.8(7) . . . . ?
C28 C29 C30 C25 -0.6(7) . . . . ?
C30 C25 C26 C27 -0.2(5) . . . . ?
C31 C2 C3 C4 179.4(3) . . . . ?
C31 C7 C8 C9 -174.4(3) . . . . ?
C31 C7 C12 C11 175.3(3) . . . . ?
C31 C13 C14 C15 -178.3(3) . . . . ?
C31 C13 C18 C17 178.5(3) . . . . ?
C32 C33 C34 C35 -0.1(7) . . . . ?
C33 C32 C37 C36 -0.9(7) . . . . ?
C33 C34 C35 C36 0.8(7) . . . . ?
C34 C35 C36 C37 -1.6(7) . . . . ?
C35 C36 C37 C32 1.7(8) . . . . ?
C37 C32 C33 C34 0.1(6) . . . . ?
